data_8100926
loop_
_publ_author_name
'Bald\'e, Lamine'
'Julien, Rene'
'Morgant, Georges'

_publ_section_title
;
Crystal structure of 5-azoniaoctane-1,8-diammonium hexachloro tellurate
(IV)--hydrogen chloride (1/1), (TeCl~6~)(C~7~N~3~H~21~) &#x00B7; HCl
;
_journal_issue 2
_journal_name_full 'Zeitschrift f\"ur Kristallographie - New Crystal Structures'
_journal_page_first 229
_journal_page_last 230
_journal_volume 216
_journal_year 2001
_chemical_formula_structural '[TeCl6](C7 N3 H21] HCl'
_chemical_formula_sum 'C7 H14 Cl7 N3 Te'
_chemical_formula_weight 487.6
_space_group_IT_number 19
_symmetry_cell_setting orthorhombic
_symmetry_space_group_name_Hall 'P 2ac 2ab'
_symmetry_space_group_name_H-M 'P 21 21 21'
_cell_angle_alpha 90.0
_cell_angle_beta 90.0
_cell_angle_gamma 90.0
_cell_formula_units_Z 4
_cell_length_a 7.907(4)
_cell_length_b 12.824(4)
_cell_length_c 19.001(5)
_cell_measurement_temperature 298
_cell_volume 1927(1)
_diffrn_ambient_temperature 298
_exptl_crystal_density_diffrn 1.78
_refine_ls_R_factor_obs 0.0443
_refine_ls_wR_factor_obs 0.0513
_cod_depositor_comments
;
The following automatic conversions were performed:
'_symmetry_cell_setting' value 'Orthorhombic' changed to 'orthorhombic'
according to '/home/saulius/struct/CIF-dictionaries/cif_core.dic'
dictionary named 'cif_core.dic' version 2.4.1 from 2010-06-29.

Automatic conversion script
Id: cif_fix_enum 1527 2010-12-29 10:47:43Z saulius 

The following automatic conversions were performed:

'_cell_measurement_temperature' value '298K' was changed to '298' -
the value should be numeric and without a unit designator.

Automatic conversion script
Id: cif_fix_values 1646 2011-03-28 12:23:43Z adriana 
;
_cod_original_formula_sum ' C7 H14 Te Cl7 N3 '
_cod_database_code 8100926

loop_
_symmetry_equiv_pos_as_xyz
x,y,z
x+1/2,-y+1/2,-z
-x,y+1/2,-z+1/2
-x+1/2,-y,z+1/2

loop_
_atom_site_aniso_label
_atom_site_aniso_U_11
_atom_site_aniso_U_22
_atom_site_aniso_U_33
_atom_site_aniso_U_23
_atom_site_aniso_U_13
_atom_site_aniso_U_12
Te 0.0415(3) 0.0423(3) 0.0405(3) -0.0015(3) 0.0014(3) -0.0006(3)
CL1 0.069(2) 0.062(2) 0.095(2) -0.006(2) 0.027(2) 0.011(2)
CL2 0.053(2) 0.053(1) 0.056(1) 0.007(1) 0.007(1) -0.001(1)
CL3 0.096(3) 0.101(3) 0.069(2) -0.000(2) -0.020(2) -0.051(2)
CL4 0.095(3) 0.056(2) 0.097(2) 0.022(2) 0.014(2) 0.006(2)
CL5 0.062(2) 0.074(2) 0.092(2) 0.011(2) 0.037(2) 0.013(2)
CL6 0.103(3) 0.118(3) 0.060(2) -0.005(2) -0.024(2) -0.037(3)
CL7 0.092(2) 0.085(2) 0.070(2) -0.020(2) -0.009(2) 0.019(2)
N1 0.050(5) 0.098(8) 0.071(6) -0.032(6) 0.001(5) -0.020(5)
N5 0.10(1) 0.10(1) 0.10(1) 0.005(8) 0.014(9) -0.01(1)
N10 0.073(7) 0.061(6) 0.066(6) 0.013(5) 0.018(5) 0.024(5)
C2 0.036(5) 0.068(7) 0.078(8) -0.015(7) -0.004(6) -0.003(5)
C3 0.042(6) 0.10(1) 0.072(7) -0.010(7) 0.002(6) -0.005(8)
C4 0.052(8) 0.14(1) 0.069(9) -0.007(9) -0.007(6) -0.012(9)
C6 0.077(8) 0.050(7) 0.070(7) -0.011(6) 0.013(6) -0.014(6)
C7 0.11(1) 0.078(8) 0.053(7) -0.010(6) -0.016(9) 0.04(1)
C8 0.28(3) 0.13(2) 0.11(1) 0.04(1) 0.11(2) 0.15(2)
C9 0.070(9) 0.10(1) 0.10(1) 0.01(1) 0.033(9) 0.019(9)

loop_
_atom_site_label
_atom_site_fract_x
_atom_site_fract_y
_atom_site_fract_z
_atom_site_U_iso_or_equiv
_atom_site_occupancy
_atom_site_thermal_displace_type
Te 0.56346(8) 0.06987(5) 0.64023(3) 0.0414 1.0000 Uani
CL1 0.3138(5) 0.1386(3) 0.7050(2) 0.0700 1.0000 Uani
CL2 0.5264(4) -0.1112(2) 0.7102(1) 0.0535 1.0000 Uani
CL3 0.7707(5) 0.1285(3) 0.7354(2) 0.0766 1.0000 Uani
CL4 0.5988(6) 0.2300(2) 0.5754(2) 0.0769 1.0000 Uani
CL5 0.8141(4) -0.0087(3) 0.5718(2) 0.0677 1.0000 Uani
CL6 0.3686(6) -0.0020(4) 0.5502(2) 0.0826 1.0000 Uani
CL7 0.0552(6) -0.2912(3) 0.5828(2) 0.0783 1.0000 Uani
N1 0.114(1) -0.098(1) 0.6824(6) 0.0648 1.0000 Uani
N5 -0.205(2) -0.119(1) 0.8818(8) 0.0999 1.0000 Uani
N10 -0.670(1) 0.2525(7) 0.9250(6) 0.0618 1.0000 Uani
C2 0.009(2) -0.135(1) 0.7444(7) 0.0566 1.0000 Uani
C3 0.074(2) -0.085(1) 0.8109(6) 0.0666 1.0000 Uani
C4 -0.014(2) -0.127(2) 0.8760(7) 0.0785 1.0000 Uani
C6 -0.258(2) -0.011(1) 0.8888(8) 0.0622 1.0000 Uani
C7 -0.444(2) -0.000(1) 0.8955(7) 0.0724 1.0000 Uani
C8 -0.472(3) 0.115(2) 0.903(1) 0.0976 1.0000 Uani
C9 -0.640(2) 0.135(1) 0.910(1) 0.0825 1.0000 Uani
H11 0.072(1) -0.131(1) 0.6392(6) 0.09(1) 1.0000 Uiso
H12 0.232(1) -0.119(1) 0.6899(6) 0.09(1) 1.0000 Uiso
H13 0.108(1) -0.022(1) 0.6780(6) 0.09(1) 1.0000 Uiso
H21 0.016(2) -0.211(1) 0.7481(7) 0.08(1) 1.0000 Uiso
H22 -0.109(2) -0.114(1) 0.7368(7) 0.08(1) 1.0000 Uiso
H31 0.195(2) -0.100(1) 0.8148(6) 0.08(1) 1.0000 Uiso
H32 0.056(2) -0.010(1) 0.8081(6) 0.08(1) 1.0000 Uiso
H41 0.032(2) -0.087(2) 0.9154(7) 0.12(1) 1.0000 Uiso
H42 0.018(2) -0.201(2) 0.8810(7) 0.12(1) 1.0000 Uiso
H51 -0.243(2) -0.157(1) 0.9240(8) 0.10(1) 1.0000 Uiso
H61 -0.205(2) 0.020(1) 0.9305(8) 0.10(1) 1.0000 Uiso
H62 -0.220(2) 0.027(1) 0.8466(8) 0.10(1) 1.0000 Uiso
H71 -0.485(2) -0.040(1) 0.9361(7) 0.08(1) 1.0000 Uiso
H72 -0.500(2) -0.025(1) 0.8526(7) 0.08(1) 1.0000 Uiso
H81 -0.499(3) 0.146(2) 0.949(1) 0.11(1) 1.0000 Uiso
H82 -0.512(3) 0.161(2) 0.866(1) 0.11(1) 1.0000 Uiso
H91 -0.698(2) 0.149(1) 0.955(1) 0.13(1) 1.0000 Uiso
H92 -0.705(2) 0.165(1) 0.871(1) 0.13(1) 1.0000 Uiso
H101 -0.792(1) 0.2649(7) 0.9291(6) 0.07(1) 1.0000 Uiso
H102 -0.614(1) 0.2726(7) 0.9689(6) 0.07(1) 1.0000 Uiso
H103 -0.625(1) 0.2940(7) 0.8860(6) 0.07(1) 1.0000 Uiso

loop_
_geom_bond_atom_site_label_1
_geom_bond_site_symmetry_1
_geom_bond_atom_site_label_2
_geom_bond_site_symmetry_2
_geom_bond_distance
_geom_bond_publ_flag
Te . CL1 . 2.488(3) yes
Te . CL2 . 2.692(3) yes
Te . CL3 . 2.554(3) yes
Te . CL4 . 2.411(3) yes
Te . CL5 . 2.576(3) yes
Te . CL6 . 2.480(4) yes
N1 . C2 . 1.52(2) yes
N1 . H11 . 0.98 no
N1 . H12 . 0.98 no
N1 . H13 . 0.98 no
N5 . C4 . 1.52(2) yes
N5 . C6 . 1.46(2) yes
N5 . H51 . 0.98 no
N10 . C9 . 1.55(2) yes
N10 . H101 . 0.98 no
N10 . H102 . 0.98 no
N10 . H103 . 0.98 no
C2 . C3 . 1.50(2) yes
C2 . H21 . 0.98 no
C2 . H22 . 0.98 no
C3 . C4 . 1.52(2) yes
C3 . H31 . 0.98 no
C3 . H32 . 0.98 no
C4 . H41 . 0.98 no
C4 . H42 . 0.98 no
C6 . C7 . 1.48(2) yes
C6 . H61 . 0.98 no
C6 . H62 . 0.98 no
C7 . C8 . 1.50(2) yes
C7 . H71 . 0.98 no
C7 . H72 . 0.98 no
C8 . C9 . 1.36(3) yes
C8 . H81 . 0.98 no
C8 . H82 . 0.98 no
C9 . H91 . 0.98 no
C9 . H92 . 0.98 no
